data_4062075
_journal_name_full Organometallics
_journal_year 2003
_chemical_formula_sum 'C39 H47 Fe I O P2 Pd'
_chemical_formula_weight 882.86
_space_group_IT_number 4
_symmetry_cell_setting monoclinic
_symmetry_space_group_name_Hall 'P 2yb'
_symmetry_space_group_name_H-M 'P 1 21 1'
_cell_angle_alpha 90.00
_cell_angle_beta 97.6465(10)
_cell_angle_gamma 90.00
_cell_formula_units_Z 2
_cell_length_a 9.7440(2)
_cell_length_b 11.9220(2)
_cell_length_c 15.9338(3)
_cell_measurement_temperature 173(2)
_cell_volume 1834.54(9)
_diffrn_ambient_temperature 173(2)
_exptl_crystal_density_diffrn 1.598
_cod_depositor_comments
;
The following automatic conversions were performed:
'_symmetry_cell_setting' value 'Monoclinic' changed to 'monoclinic'
according to '/home/saulius/struct/CIF-dictionaries/cif_core.dic'
dictionary named 'cif_core.dic' version 2.4.1 from 2010-06-29.

Automatic conversion script
Id: cif_fix_enum 1527 2010-12-29 10:47:43Z saulius 
;
_cod_original_sg_symbol_H-M 'P 21'
_cod_database_code 4062075

loop_
_symmetry_equiv_pos_as_xyz
'x, y, z'
'-x, y+1/2, -z'

loop_
_atom_site_label
_atom_site_type_symbol
_atom_site_fract_x
_atom_site_fract_y
_atom_site_fract_z
_atom_site_U_iso_or_equiv
_atom_site_adp_type
_atom_site_occupancy
_atom_site_symmetry_multiplicity
_atom_site_calc_flag
_atom_site_refinement_flags
_atom_site_disorder_assembly
_atom_site_disorder_group
Pd1 Pd 1.92475(6) 2.24686(5) 0.70709(3) 0.01329(17) Uani 1 1 d . . .
I1 I 2.15312(5) 2.26490(5) 0.62818(3) 0.02226(17) Uani 1 1 d . . .
Fe1 Fe 1.54726(13) 2.40546(11) 0.88929(7) 0.0205(3) Uani 1 1 d . . .
P1 P 1.7725(2) 2.39076(18) 0.63666(12) 0.0151(4) Uani 1 1 d . . .
P2 P 1.8074(2) 2.22581(18) 0.81815(12) 0.0141(5) Uani 1 1 d . . .
O1 O 1.8603(7) 2.0403(5) 0.6285(4) 0.0285(16) Uani 1 1 d . . .
C1 C 1.6481(10) 2.4295(8) 0.7829(5) 0.022(2) Uani 1 1 d . . .
C2 C 1.7263(8) 2.3570(7) 0.8419(5) 0.0149(17) Uani 1 1 d . . .
C3 C 1.7548(9) 2.4179(8) 0.9219(5) 0.0217(19) Uani 1 1 d . . .
H3A H 1.8091 2.3892 0.9753 0.026 Uiso 1 1 calc R . .
C4 C 1.6967(9) 2.5261(8) 0.9093(5) 0.0228(19) Uani 1 1 d . . .
H4A H 1.7014 2.5872 0.9525 0.027 Uiso 1 1 calc R . .
C5 C 1.6296(10) 2.5330(8) 0.8231(6) 0.026(2) Uani 1 1 d . . .
H5A H 1.5778 2.5993 0.7966 0.031 Uiso 1 1 calc R . .
C10 C 1.3468(10) 2.4467(12) 0.8943(7) 0.042(3) Uani 1 1 d . . .
H10A H 1.2973 2.5128 0.8659 0.051 Uiso 1 1 calc R . .
C9 C 1.4224(11) 2.4459(10) 0.9773(7) 0.037(2) Uani 1 1 d . . .
H9A H 1.4349 2.5110 1.0172 0.044 Uiso 1 1 calc R . .
C8 C 1.4743(11) 2.3374(10) 0.9936(6) 0.035(3) Uani 1 1 d . . .
H8A H 1.5326 2.3125 1.0467 0.042 Uiso 1 1 calc R . .
C7 C 1.4318(10) 2.2687(10) 0.9217(6) 0.032(2) Uani 1 1 d . . .
H7A H 1.4547 2.1877 0.9151 0.038 Uiso 1 1 calc R . .
C6 C 1.3519(9) 2.3388(10) 0.8593(6) 0.032(2) Uani 1 1 d . . .
H6A H 1.3081 2.3149 0.8018 0.038 Uiso 1 1 calc R . .
C11 C 1.6095(9) 2.4014(8) 0.6897(5) 0.0190(18) Uani 1 1 d . . .
H11A H 1.5734 2.3229 0.6895 0.023 Uiso 1 1 calc R . .
C12 C 1.4851(9) 2.4718(9) 0.6495(6) 0.028(2) Uani 1 1 d . . .
H12A H 1.4109 2.4681 0.6853 0.042 Uiso 1 1 calc R . .
H12B H 1.4513 2.4421 0.5932 0.042 Uiso 1 1 calc R . .
H12C H 1.5139 2.5500 0.6444 0.042 Uiso 1 1 calc R . .
C13 C 1.8544(10) 2.5326(8) 0.6344(6) 0.025(2) Uani 1 1 d . . .
C14 C 1.9506(10) 2.5409(9) 0.5671(6) 0.030(2) Uani 1 1 d . . .
H14A H 1.9913 2.6161 0.5682 0.044 Uiso 1 1 calc R . .
H14B H 1.8981 2.5268 0.5113 0.044 Uiso 1 1 calc R . .
H14C H 2.0245 2.4850 0.5785 0.044 Uiso 1 1 calc R . .
C15 C 1.9438(10) 2.5465(8) 0.7223(5) 0.023(2) Uani 1 1 d . . .
H15A H 1.9895 2.6199 0.7252 0.035 Uiso 1 1 calc R . .
H15B H 2.0140 2.4872 0.7300 0.035 Uiso 1 1 calc R . .
H15C H 1.8842 2.5411 0.7671 0.035 Uiso 1 1 calc R . .
C16 C 1.7516(11) 2.6337(9) 0.6217(8) 0.039(3) Uani 1 1 d . . .
H16A H 1.8040 2.7039 0.6217 0.058 Uiso 1 1 calc R . .
H16B H 1.6945 2.6350 0.6678 0.058 Uiso 1 1 calc R . .
H16C H 1.6919 2.6256 0.5675 0.058 Uiso 1 1 calc R . .
C17 C 1.7026(10) 2.3417(9) 0.5263(5) 0.028(2) Uani 1 1 d . . .
C18 C 1.6302(12) 2.4292(11) 0.4669(6) 0.041(3) Uani 1 1 d . . .
H18A H 1.5985 2.3946 0.4119 0.062 Uiso 1 1 calc R . .
H18B H 1.6949 2.4901 0.4593 0.062 Uiso 1 1 calc R . .
H18C H 1.5505 2.4593 0.4910 0.062 Uiso 1 1 calc R . .
C19 C 1.8199(11) 2.2844(9) 0.4866(6) 0.034(2) Uani 1 1 d . . .
H19A H 1.7845 2.2586 0.4294 0.052 Uiso 1 1 calc R . .
H19B H 1.8544 2.2200 0.5214 0.052 Uiso 1 1 calc R . .
H19C H 1.8954 2.3380 0.4837 0.052 Uiso 1 1 calc R . .
C20 C 1.5970(10) 2.2461(9) 0.5363(5) 0.032(2) Uani 1 1 d . . .
H20A H 1.5584 2.2182 0.4802 0.047 Uiso 1 1 calc R . .
H20B H 1.5221 2.2752 0.5655 0.047 Uiso 1 1 calc R . .
H20C H 1.6441 2.1847 0.5694 0.047 Uiso 1 1 calc R . .
C21 C 1.8738(9) 2.1459(8) 0.9853(5) 0.024(2) Uani 1 1 d . . .
H21A H 1.7930 2.1007 0.9753 0.029 Uiso 1 1 calc R . .
C22 C 1.9486(10) 2.1491(9) 1.0658(5) 0.027(2) Uani 1 1 d . . .
H22A H 1.9221 2.1035 1.1098 0.033 Uiso 1 1 calc R . .
C23 C 2.0632(9) 2.2201(8) 1.0813(5) 0.0220(19) Uani 1 1 d . . .
H23A H 2.1129 2.2257 1.1367 0.026 Uiso 1 1 calc R . .
C24 C 2.1034(9) 2.2816(8) 1.0165(5) 0.024(2) Uani 1 1 d . . .
H24A H 2.1814 2.3297 1.0271 0.029 Uiso 1 1 calc R . .
C25 C 2.0326(9) 2.2748(8) 0.9359(5) 0.0210(18) Uani 1 1 d . . .
H25A H 2.0643 2.3161 0.8913 0.025 Uiso 1 1 calc R . .
C26 C 1.9150(8) 2.2078(8) 0.9192(5) 0.0178(18) Uani 1 1 d . . .
C27 C 1.5461(8) 2.1228(8) 0.7711(5) 0.0174(18) Uani 1 1 d . . .
H27A H 1.5104 2.1964 0.7606 0.021 Uiso 1 1 calc R . .
C28 C 1.4613(9) 2.0334(8) 0.7520(5) 0.0197(18) Uani 1 1 d . . .
H28A H 1.3685 2.0460 0.7270 0.024 Uiso 1 1 calc R . .
C29 C 1.5067(10) 1.9233(8) 0.7683(5) 0.030(2) Uani 1 1 d . . .
H29A H 1.4459 1.8611 0.7575 0.036 Uiso 1 1 calc R . .
C30 C 1.6465(10) 1.9092(7) 0.8015(5) 0.0217(18) Uani 1 1 d . . .
H30A H 1.6818 1.8353 0.8109 0.026 Uiso 1 1 calc R . .
C31 C 1.7350(8) 1.9998(7) 0.8210(5) 0.0155(17) Uani 1 1 d . . .
H31A H 1.8287 1.9877 0.8444 0.019 Uiso 1 1 calc R . .
C32 C 1.6847(10) 2.1093(8) 0.8058(5) 0.0186(19) Uani 1 1 d . . .
C33 C 1.9636(10) 2.0073(8) 0.6934(5) 0.022(2) Uani 1 1 d . . .
C34 C 2.0087(10) 1.8996(8) 0.7052(6) 0.029(2) Uani 1 1 d . . .
H34A H 1.9733 1.8419 0.6672 0.034 Uiso 1 1 calc R . .
C35 C 2.1091(11) 1.8759(9) 0.7748(7) 0.035(2) Uani 1 1 d . . .
H35A H 2.1391 1.8009 0.7858 0.042 Uiso 1 1 calc R . .
C36 C 2.1628(10) 1.9594(9) 0.8259(6) 0.028(2) Uani 1 1 d . . .
H36A H 2.2339 1.9428 0.8709 0.034 Uiso 1 1 calc R . .
C37 C 2.1166(9) 2.0696(8) 0.8142(5) 0.0206(19) Uani 1 1 d . . .
H37A H 2.1539 2.1267 0.8522 0.025 Uiso 1 1 calc R . .
C38 C 2.0152(9) 2.0960(7) 0.7467(5) 0.0180(17) Uani 1 1 d . . .
C39 C 1.7869(11) 1.9544(9) 0.5798(6) 0.034(2) Uani 1 1 d . . .
H39D H 1.7182 1.9883 0.5367 0.052 Uiso 1 1 calc R . .
H39A H 1.7400 1.9063 0.6169 0.052 Uiso 1 1 calc R . .
H39B H 1.8520 1.9093 0.5520 0.052 Uiso 1 1 calc R . .

loop_
_atom_site_aniso_label
_atom_site_aniso_U_11
_atom_site_aniso_U_22
_atom_site_aniso_U_33
_atom_site_aniso_U_23
_atom_site_aniso_U_13
_atom_site_aniso_U_12
Pd1 0.0141(3) 0.0144(3) 0.0118(3) 0.0008(2) 0.0032(2) -0.0009(2)
I1 0.0192(3) 0.0295(4) 0.0193(3) 0.0032(2) 0.0070(2) -0.0020(2)
Fe1 0.0160(6) 0.0244(7) 0.0221(6) -0.0045(5) 0.0063(5) -0.0016(5)
P1 0.0163(10) 0.0150(11) 0.0137(9) 0.0013(8) 0.0012(8) 0.0001(9)
P2 0.0116(10) 0.0193(12) 0.0117(8) 0.0002(7) 0.0029(8) -0.0009(8)
O1 0.040(4) 0.013(3) 0.029(3) -0.004(2) -0.009(3) 0.002(3)
C1 0.028(5) 0.025(5) 0.017(4) -0.007(3) 0.010(4) 0.001(4)
C2 0.010(4) 0.020(4) 0.017(4) -0.007(3) 0.010(3) -0.002(3)
C3 0.025(5) 0.022(5) 0.019(4) 0.001(3) 0.004(4) 0.006(4)
C4 0.020(5) 0.026(5) 0.025(4) -0.004(4) 0.012(4) -0.010(4)
C5 0.027(5) 0.017(5) 0.035(5) -0.002(4) 0.014(4) 0.001(4)
C10 0.019(5) 0.061(8) 0.050(6) 0.002(6) 0.012(5) 0.006(5)
C9 0.035(6) 0.037(6) 0.043(6) -0.013(5) 0.022(5) -0.006(5)
C8 0.028(5) 0.058(8) 0.022(4) 0.001(4) 0.015(4) -0.009(5)
C7 0.035(5) 0.031(6) 0.034(4) -0.004(4) 0.017(4) -0.005(5)
C6 0.009(4) 0.054(7) 0.033(5) -0.010(5) 0.007(4) 0.002(4)
C11 0.017(4) 0.022(5) 0.018(4) -0.003(3) 0.003(3) 0.002(4)
C12 0.019(5) 0.036(6) 0.028(4) 0.016(4) -0.001(4) 0.010(4)
C13 0.021(5) 0.024(5) 0.028(4) 0.004(4) 0.001(4) 0.008(4)
C14 0.021(5) 0.034(6) 0.038(5) 0.015(4) 0.017(4) -0.002(4)
C15 0.027(5) 0.019(5) 0.024(4) 0.003(3) 0.009(4) -0.005(4)
C16 0.033(6) 0.016(5) 0.066(7) 0.008(5) 0.004(5) -0.002(4)
C17 0.030(5) 0.040(6) 0.013(4) -0.005(4) 0.002(4) -0.002(4)
C18 0.046(7) 0.051(8) 0.025(5) 0.005(5) -0.001(5) -0.013(6)
C19 0.042(6) 0.037(6) 0.022(4) -0.012(4) -0.003(4) -0.002(5)
C20 0.029(5) 0.029(5) 0.035(4) -0.012(5) -0.001(4) -0.001(4)
C21 0.019(4) 0.032(5) 0.020(4) -0.006(4) 0.001(4) -0.013(4)
C22 0.033(5) 0.037(6) 0.009(4) 0.011(4) -0.003(4) -0.003(4)
C23 0.018(4) 0.025(5) 0.021(4) -0.006(3) -0.005(3) 0.003(4)
C24 0.023(4) 0.031(5) 0.019(4) -0.010(3) 0.001(3) -0.011(4)
C25 0.021(4) 0.023(5) 0.021(4) 0.006(3) 0.008(3) 0.008(4)
C26 0.016(4) 0.025(5) 0.011(3) 0.007(3) -0.002(3) -0.004(3)
C27 0.007(4) 0.025(5) 0.021(4) 0.007(3) 0.004(3) -0.001(3)
C28 0.017(4) 0.027(5) 0.014(4) 0.000(3) 0.001(3) 0.003(4)
C29 0.034(5) 0.026(5) 0.026(4) 0.001(4) -0.006(4) -0.013(4)
C30 0.029(5) 0.008(4) 0.029(4) -0.002(3) 0.008(4) 0.003(4)
C31 0.011(4) 0.021(5) 0.016(4) 0.007(3) 0.005(3) 0.004(3)
C32 0.027(5) 0.024(5) 0.006(3) 0.006(3) 0.008(3) 0.000(4)
C33 0.017(5) 0.033(6) 0.018(4) 0.007(4) 0.010(4) 0.007(4)
C34 0.029(5) 0.018(5) 0.045(5) 0.008(4) 0.025(4) -0.005(4)
C35 0.036(5) 0.022(6) 0.051(6) -0.004(4) 0.015(5) 0.003(5)
C36 0.025(5) 0.036(6) 0.025(4) 0.010(4) 0.010(4) 0.003(4)
C37 0.017(4) 0.031(5) 0.014(4) 0.002(3) 0.004(4) 0.002(4)
C38 0.020(4) 0.016(4) 0.020(4) 0.000(3) 0.011(4) 0.004(4)
C39 0.040(6) 0.023(5) 0.039(5) -0.016(4) 0.003(5) -0.011(5)

loop_
_geom_bond_atom_site_label_1
_geom_bond_atom_site_label_2
_geom_bond_distance
_geom_bond_site_symmetry_2
_geom_bond_publ_flag
Pd1 C38 2.064(9) . ?
Pd1 P2 2.245(2) . ?
Pd1 P1 2.441(2) . ?
Pd1 I1 2.7063(8) . ?
Fe1 C3 2.025(9) . ?
Fe1 C10 2.026(11) . ?
Fe1 C9 2.034(10) . ?
Fe1 C4 2.041(9) . ?
Fe1 C6 2.059(10) . ?
Fe1 C8 2.060(10) . ?
Fe1 C5 2.073(10) . ?
Fe1 C2 2.073(8) . ?
Fe1 C7 2.084(11) . ?
Fe1 C1 2.090(9) . ?
P1 C13 1.872(10) . ?
P1 C17 1.892(8) . ?
P1 C11 1.900(9) . ?
P2 C26 1.814(7) . ?
P2 C2 1.815(9) . ?
P2 C32 1.826(10) . ?
O1 C33 1.400(11) . ?
O1 C39 1.420(10) . ?
C1 C5 1.413(13) . ?
C1 C2 1.422(12) . ?
C1 C11 1.519(11) . ?
C2 C3 1.461(11) . ?
C3 C4 1.412(13) . ?
C4 C5 1.443(12) . ?
C10 C6 1.406(17) . ?
C10 C9 1.426(15) . ?
C9 C8 1.400(16) . ?
C8 C7 1.425(14) . ?
C7 C6 1.444(14) . ?
C11 C12 1.542(12) . ?
C13 C14 1.518(13) . ?
C13 C15 1.557(12) . ?
C13 C16 1.564(13) . ?
C17 C18 1.518(15) . ?
C17 C19 1.538(15) . ?
C17 C20 1.558(14) . ?
C21 C26 1.388(12) . ?
C21 C22 1.388(11) . ?
C22 C23 1.397(13) . ?
C23 C24 1.366(13) . ?
C24 C25 1.376(11) . ?
C25 C26 1.393(12) . ?
C27 C28 1.359(13) . ?
C27 C32 1.399(12) . ?
C28 C29 1.398(14) . ?
C29 C30 1.405(13) . ?
C30 C31 1.392(12) . ?
C31 C32 1.404(12) . ?
C33 C34 1.362(14) . ?
C33 C38 1.406(13) . ?
C34 C35 1.407(15) . ?
C35 C36 1.347(15) . ?
C36 C37 1.394(14) . ?
C37 C38 1.396(12) . ?
